data_7063872
loop_
_publ_author_name
'Levina, Anastasia A.'
'Chistyakov, Aleksandr S.'
'Shmelev, Maxim A.'
'Varaksina, Evgeniya A.'
'Voronina, Julia K.'
'Gogoleva, Natalia V.'
'Taydakov, Ilya V.'
'Sidorov, Alexey. A.'
'Eremenko, Igor. L.'

_publ_section_title
;
 Effects of combining fluorinated and non-fluorinated monocarboxylate
 anions in lanthanide complexes on the structure and photoluminescence
 properties
;
_journal_issue 30
_journal_name_full 'New Journal of Chemistry'
_journal_page_first 12959
_journal_page_last 12970
_journal_paper_doi 10.1039/D5NJ01296A
_journal_volume 49
_journal_year 2025
_chemical_formula_moiety 'C90 H56 Eu2 F14 N4 O12, 4(C2 H3 N)'
_chemical_formula_sum 'C98 H68 Eu2 F14 N8 O12'
_chemical_formula_weight 2119.52
_space_group_crystal_system triclinic
_space_group_IT_number 2
_space_group_name_Hall '-P 1'
_space_group_name_H-M_alt 'P -1'
_atom_sites_solution_hydrogens geom
_audit_creation_date 2025-06-18
_audit_creation_method
;
Olex2 1.5
(compiled 2025.05.31 svn.r86d253d1 for OlexSys, GUI svn.r7254)
;
_audit_update_record
;
2025-06-19 deposited with the CCDC.	2025-06-27 downloaded from the CCDC.
;
_cell_angle_alpha 78.612(6)
_cell_angle_beta 87.418(6)
_cell_angle_gamma 78.377(6)
_cell_formula_units_Z 1
_cell_length_a 12.814(3)
_cell_length_b 13.154(3)
_cell_length_c 13.473(3)
_cell_measurement_reflns_used 6132
_cell_measurement_temperature 100.00
_cell_measurement_theta_max 29.41
_cell_measurement_theta_min 2.37
_cell_volume 2180.6(9)
_computing_cell_refinement 'SAINT V8.35A (?, 2016)'
_computing_data_collection 'APEX 3 Bruker AXS Inc.'
_computing_data_reduction 'SAINT V8.35A (?, 2016)'
_computing_molecular_graphics 'Olex2 1.5 (Dolomanov et al., 2009)'
_computing_publication_material 'Olex2 1.5 (Dolomanov et al., 2009)'
_computing_structure_refinement 'SHELXL 2018/3 (Sheldrick, 2015)'
_computing_structure_solution 'SHELXT 2014/4 (Sheldrick, 2014)'
_diffrn_ambient_temperature 100.00
_diffrn_measured_fraction_theta_full 0.991
_diffrn_measured_fraction_theta_max 0.992
_diffrn_measurement_device_type 'Bruker APEX-II CCD'
_diffrn_measurement_method '\f and \w scans'
_diffrn_radiation_type MoK\a
_diffrn_radiation_wavelength 0.71073
_diffrn_reflns_av_R_equivalents 0.0363
_diffrn_reflns_av_unetI/netI 0.0659
_diffrn_reflns_Laue_measured_fraction_full 0.991
_diffrn_reflns_Laue_measured_fraction_max 0.992
_diffrn_reflns_limit_h_max 15
_diffrn_reflns_limit_h_min -15
_diffrn_reflns_limit_k_max 16
_diffrn_reflns_limit_k_min -14
_diffrn_reflns_limit_l_max 16
_diffrn_reflns_limit_l_min -16
_diffrn_reflns_number 16658
_diffrn_reflns_point_group_measured_fraction_full 0.991
_diffrn_reflns_point_group_measured_fraction_max 0.992
_diffrn_reflns_theta_full 25.242
_diffrn_reflns_theta_max 25.998
_diffrn_reflns_theta_min 2.004
_exptl_absorpt_coefficient_mu 1.524
_exptl_absorpt_correction_T_max 0.1006
_exptl_absorpt_correction_T_min 0.0627
_exptl_absorpt_correction_type multi-scan
_exptl_absorpt_process_details
;
SADABS-2014/5 (Bruker,2014/5) was used for absorption correction.
wR2(int) was 0.1199 before and 0.0452 after correction.
The Ratio of minimum to maximum transmission is 0.6233.
The \l/2 correction factor is 0.00150.
;
_exptl_crystal_colour colourless
_exptl_crystal_colour_primary colourless
_exptl_crystal_density_diffrn 1.614
_exptl_crystal_description block
_exptl_crystal_F_000 1060
_exptl_crystal_size_max 0.07
_exptl_crystal_size_mid 0.07
_exptl_crystal_size_min 0.05
_refine_diff_density_max 0.806
_refine_diff_density_min -0.789
_refine_diff_density_rms 0.103
_refine_ls_extinction_method none
_refine_ls_goodness_of_fit_ref 1.028
_refine_ls_hydrogen_treatment constr
_refine_ls_matrix_type full
_refine_ls_number_parameters 588
_refine_ls_number_reflns 8509
_refine_ls_number_restraints 0
_refine_ls_restrained_S_all 1.028
_refine_ls_R_factor_all 0.0581
_refine_ls_R_factor_gt 0.0412
_refine_ls_shift/su_max 0.001
_refine_ls_shift/su_mean 0.000
_refine_ls_structure_factor_coef Fsqd
_refine_ls_weighting_details 'w=1/[\s^2^(Fo^2^)+(0.0514P)^2^+0.5052P] where P=(Fo^2^+2Fc^2^)/3'
_refine_ls_weighting_scheme calc
_refine_ls_wR_factor_gt 0.0971
_refine_ls_wR_factor_ref 0.1047
_reflns_Friedel_coverage 0.000
_reflns_number_gt 6873
_reflns_number_total 8509
_reflns_threshold_expression 'I > 2\s(I)'
_cod_data_source_file d5nj01296a2.cif
_cod_data_source_block 007
_cod_depositor_comments 'Adding full bibliography for 7063870--7063872.cif.'
_cod_original_cell_volume 2180.4(8)
_cod_database_code 7063872
_shelx_shelxl_version_number 2018/3
_shelx_space_group_comment
;
The symmetry employed for this shelxl refinement is uniquely defined
by the following loop, which should always be used as a source of
symmetry information in preference to the above space-group names.
They are only intended as comments.
;
_olex2_refinement_description
;
1. Fixed Uiso
 At 1.2 times of:
  All C(H) groups, All C(H,H) groups
 At 1.5 times of:
  All C(H,H,H) groups
2. Uiso/Uaniso restraints and constraints
Uanis(C18) = Uanis(C17)
Uanis(C21) = Uanis(C16)
Uanis(C20) = Uanis(C19)
3.a Secondary CH2 refined with riding coordinates:
 C23(H23A,H23B), C11(H11A,H11B), C2(H2A,H2B)
3.b Aromatic/amide H refined with riding coordinates:
 C45(H45), C38(H38), C39(H39), C25(H25), C34(H34), C36(H36), C35(H35),
 C44(H44), C27(H27), C30(H30), C43(H43), C26(H26), C13(H13), C18(H18), C20(H20),
  C33(H33), C31(H31), C32(H32), C21(H21), C15(H15), C14(H14), C19(H19)
3.c Idealised Me refined as rotating group:
 C3S(H3SA,H3SB,H3SC), C5S(H5SA,H5SB,H5SC)
;
_olex2_submission_special_instructions 'No special instructions were received'

loop_
_space_group_symop_operation_xyz
'x, y, z'
'-x, -y, -z'

loop_
_atom_site_label
_atom_site_type_symbol
_atom_site_fract_x
_atom_site_fract_y
_atom_site_fract_z
_atom_site_U_iso_or_equiv
_atom_site_adp_type
_atom_site_occupancy
_atom_site_site_symmetry_order
_atom_site_calc_flag
_atom_site_refinement_flags_posn
_atom_site_refinement_flags_adp
_atom_site_refinement_flags_occupancy
_atom_site_disorder_assembly
_atom_site_disorder_group
Eu1 Eu 0.07836(2) 0.48010(2) 0.37341(2) 0.02677(8) Uani 1 1 d . . . . .
O6 O -0.0397(3) 0.3378(2) 0.6146(2) 0.0335(7) Uani 1 1 d . . . . .
O3 O 0.1067(2) 0.4782(2) 0.5450(2) 0.0317(7) Uani 1 1 d . . . . .
O2 O 0.2592(2) 0.3555(3) 0.4150(2) 0.0343(7) Uani 1 1 d . . . . .
O5 O 0.0297(2) 0.3214(2) 0.4610(2) 0.0309(7) Uani 1 1 d . . . . .
O4 O 0.0987(2) 0.5038(3) 0.7010(2) 0.0338(8) Uani 1 1 d . . . . .
O1 O 0.2525(2) 0.5211(3) 0.3378(2) 0.0362(8) Uani 1 1 d . . . . .
F4 F 0.4486(3) 0.2188(3) 0.2882(3) 0.0683(10) Uani 1 1 d . . . . .
F10 F 0.7835(3) 0.0222(3) 0.5628(3) 0.0878(13) Uani 1 1 d . . . . .
F5 F 0.5649(3) 0.0371(3) 0.3787(3) 0.0782(12) Uani 1 1 d . . . . .
N1 N 0.0828(3) 0.5744(3) 0.1839(3) 0.0307(9) Uani 1 1 d . . . . .
F9 F 0.6762(3) -0.0706(3) 0.5311(3) 0.0842(12) Uani 1 1 d . . . . .
N2 N 0.1197(3) 0.3594(3) 0.2406(3) 0.0325(9) Uani 1 1 d . . . . .
F8 F 0.5317(3) 0.3847(3) 0.5437(3) 0.0792(12) Uani 1 1 d . . . . .
F7 F 0.6516(4) 0.2054(4) 0.6339(3) 0.0894(13) Uani 1 1 d . . . . .
F11 F 0.6548(4) -0.0053(4) 0.6644(3) 0.0966(15) Uani 1 1 d . . . . .
C10 C 0.1518(4) 0.4921(4) 0.6225(3) 0.0313(10) Uani 1 1 d . . . . .
C24 C 0.0534(5) 0.1197(4) 0.6852(4) 0.0449(13) Uani 1 1 d . . . . .
C1 C 0.3029(4) 0.4290(4) 0.3722(3) 0.0324(11) Uani 1 1 d . . . . .
C45 C 0.1359(4) 0.2554(4) 0.2671(4) 0.0405(12) Uani 1 1 d . . . . .
H45 H 0.130151 0.225675 0.336900 0.049 Uiso 1 1 calc R U . . .
C22 C 0.0007(4) 0.2851(4) 0.5491(3) 0.0312(10) Uani 1 1 d . . . . .
C41 C 0.1295(3) 0.4014(4) 0.1410(3) 0.0300(10) Uani 1 1 d . . . . .
C38 C 0.1454(4) 0.4937(5) -0.0658(4) 0.0400(13) Uani 1 1 d . . . . .
H38 H 0.149965 0.524309 -0.135437 0.048 Uiso 1 1 calc R U . . .
C39 C 0.1643(4) 0.3880(5) -0.0367(4) 0.0419(13) Uani 1 1 d . . . . .
H39 H 0.183647 0.345360 -0.086456 0.050 Uiso 1 1 calc R U . . .
C37 C 0.1185(3) 0.5603(4) 0.0069(3) 0.0346(11) Uani 1 1 d . . . . .
C40 C 0.1562(4) 0.3376(4) 0.0666(4) 0.0364(12) Uani 1 1 d . . . . .
C42 C 0.1102(3) 0.5143(4) 0.1107(3) 0.0307(10) Uani 1 1 d . . . . .
C25 C -0.0089(5) 0.0640(4) 0.7520(4) 0.0512(14) Uani 1 1 d . . . . .
H25 H -0.075084 0.054237 0.730323 0.061 Uiso 1 1 calc R U . . .
C34 C 0.0623(4) 0.6780(4) 0.1546(4) 0.0369(11) Uani 1 1 d . . . . .
H34 H 0.041579 0.719900 0.204777 0.044 Uiso 1 1 calc R U . . .
C23 C 0.0152(5) 0.1656(4) 0.5778(4) 0.0438(13) Uani 1 1 d . . . . .
H23A H -0.053610 0.145179 0.569104 0.053 Uiso 1 1 calc R U . . .
H23B H 0.067155 0.133726 0.530416 0.053 Uiso 1 1 calc R U . . .
C36 C 0.0982(4) 0.6704(4) -0.0199(4) 0.0408(12) Uani 1 1 d . . . . .
H36 H 0.104373 0.703724 -0.088604 0.049 Uiso 1 1 calc R U . . .
C11 C 0.2689(4) 0.4931(5) 0.6160(4) 0.0434(13) Uani 1 1 d . . . . .
H11A H 0.282450 0.543795 0.554330 0.052 Uiso 1 1 calc R U . . .
H11B H 0.308007 0.422053 0.608396 0.052 Uiso 1 1 calc R U . . .
C35 C 0.0693(4) 0.7308(5) 0.0527(4) 0.0423(12) Uani 1 1 d . . . . .
H35 H 0.054325 0.805816 0.035302 0.051 Uiso 1 1 calc R U . . .
C44 C 0.1610(4) 0.1865(4) 0.1995(4) 0.0435(13) Uani 1 1 d . . . . .
H44 H 0.170382 0.112197 0.222615 0.052 Uiso 1 1 calc R U . . .
C27 C 0.1194(5) 0.0353(5) 0.8861(5) 0.0617(17) Uani 1 1 d . . . . .
H27 H 0.140748 0.006648 0.954175 0.074 Uiso 1 1 calc R U . . .
C30 C 0.2234(5) 0.1880(5) 0.6505(5) 0.0536(15) Uani 1 1 d . . . . .
H30 H 0.203147 0.217537 0.582283 0.064 Uiso 1 1 calc R U . . .
C43 C 0.1719(4) 0.2284(4) 0.0982(4) 0.0431(13) Uani 1 1 d . . . . .
H43 H 0.189986 0.183181 0.050531 0.052 Uiso 1 1 calc R U . . .
C26 C 0.0249(5) 0.0212(5) 0.8525(5) 0.0610(17) Uani 1 1 d . . . . .
H26 H -0.018526 -0.017891 0.897474 0.073 Uiso 1 1 calc R U . . .
C12 C 0.3140(4) 0.5230(5) 0.7074(4) 0.0463(14) Uani 1 1 d . . . . .
C5 C 0.5584(4) 0.1207(5) 0.4223(5) 0.0510(14) Uani 1 1 d . . . . .
C13 C 0.3777(4) 0.4479(5) 0.7748(4) 0.0447(13) Uani 1 1 d . . . . .
H13 H 0.395817 0.376683 0.765614 0.054 Uiso 1 1 calc R U . . .
C29 C 0.1533(4) 0.1342(4) 0.7162(4) 0.0456(13) Uani 1 1 d . . . . .
N1S N 0.7465(5) 0.0779(5) 0.8789(5) 0.0794(18) Uani 1 1 d . . . . .
C3 C 0.4857(4) 0.3071(5) 0.4128(4) 0.0438(13) Uani 1 1 d . . . . .
C4 C 0.4972(4) 0.2153(5) 0.3762(5) 0.0485(14) Uani 1 1 d . . . . .
C6 C 0.6110(4) 0.1138(5) 0.5111(5) 0.0518(15) Uani 1 1 d . . . . .
C28 C 0.1855(5) 0.0925(5) 0.8193(4) 0.0530(15) Uani 1 1 d . . . . .
C18 C 0.2175(4) 0.7096(5) 0.6519(5) 0.0520(11) Uani 1 1 d . . . . .
H18 H 0.187600 0.692311 0.595634 0.062 Uiso 1 1 calc R U . . .
C17 C 0.2873(5) 0.6294(5) 0.7195(5) 0.0520(11) Uani 1 1 d . . . . .
C9 C 0.6815(5) 0.0157(6) 0.5661(5) 0.0634(17) Uani 1 1 d . . . . .
C20 C 0.2367(6) 0.8382(6) 0.7450(6) 0.0742(15) Uani 1 1 d . . . . .
H20 H 0.220420 0.910342 0.751335 0.089 Uiso 1 1 calc R U . . .
C2 C 0.4239(4) 0.4109(4) 0.3557(4) 0.0476(14) Uani 1 1 d . . . . .
H2A H 0.438641 0.414561 0.282473 0.057 Uiso 1 1 calc R U . . .
H2B H 0.450677 0.469299 0.375970 0.057 Uiso 1 1 calc R U . . .
C33 C 0.2859(5) 0.1063(5) 0.8506(5) 0.0661(18) Uani 1 1 d . . . . .
H33 H 0.308413 0.079575 0.918616 0.079 Uiso 1 1 calc R U . . .
C8 C 0.5381(5) 0.2974(5) 0.5021(5) 0.0541(15) Uani 1 1 d . . . . .
C2S C 0.7174(5) 0.1675(6) 0.8553(5) 0.0644(18) Uani 1 1 d . . . . .
C7 C 0.6003(5) 0.2052(5) 0.5496(5) 0.0559(16) Uani 1 1 d . . . . .
C31 C 0.3179(5) 0.1977(5) 0.6833(5) 0.0654(18) Uani 1 1 d . . . . .
H31 H 0.364198 0.232390 0.637754 0.078 Uiso 1 1 calc R U . . .
C32 C 0.3487(6) 0.1569(6) 0.7843(6) 0.072(2) Uani 1 1 d . . . . .
H32 H 0.415403 0.165233 0.806245 0.087 Uiso 1 1 calc R U . . .
C16 C 0.3307(6) 0.6591(6) 0.8046(5) 0.0691(15) Uani 1 1 d . . . . .
C21 C 0.3025(5) 0.7674(6) 0.8140(5) 0.0691(15) Uani 1 1 d . . . . .
H21 H 0.329556 0.790134 0.868628 0.083 Uiso 1 1 calc R U . . .
C15 C 0.3969(6) 0.5771(7) 0.8728(5) 0.073(2) Uani 1 1 d . . . . .
H15 H 0.426863 0.595306 0.928502 0.088 Uiso 1 1 calc R U . . .
C3S C 0.6796(5) 0.2817(5) 0.8279(6) 0.072(2) Uani 1 1 d . . . . .
H3SA H 0.715799 0.309619 0.765828 0.108 Uiso 1 1 calc R U . . .
H3SB H 0.695176 0.315215 0.882841 0.108 Uiso 1 1 calc R U . . .
H3SC H 0.602572 0.296962 0.816446 0.108 Uiso 1 1 calc R U . . .
C14 C 0.4180(5) 0.4799(7) 0.8627(5) 0.068(2) Uani 1 1 d . . . . .
H14 H 0.459997 0.428158 0.912176 0.082 Uiso 1 1 calc R U . . .
C19 C 0.1943(6) 0.8094(6) 0.6684(6) 0.0742(15) Uani 1 1 d . . . . .
H19 H 0.146177 0.861142 0.624173 0.089 Uiso 1 1 calc R U . . .
C5S C 0.5517(6) -0.0706(7) 0.8711(6) 0.088(2) Uani 1 1 d . . . . .
H5SA H 0.487411 -0.041539 0.830097 0.133 Uiso 1 1 calc R U . . .
H5SB H 0.609124 -0.101469 0.828991 0.133 Uiso 1 1 calc R U . . .
H5SC H 0.573529 -0.013956 0.897695 0.133 Uiso 1 1 calc R U . . .
C4S C 0.5297(6) -0.1514(8) 0.9542(6) 0.088(2) Uani 1 1 d . . . . .
N2S N 0.5100(9) -0.2118(10) 1.0220(8) 0.184(5) Uani 1 1 d . . . . .

loop_
_atom_site_aniso_label
_atom_site_aniso_U_11
_atom_site_aniso_U_22
_atom_site_aniso_U_33
_atom_site_aniso_U_23
_atom_site_aniso_U_13
_atom_site_aniso_U_12
Eu1 0.03245(13) 0.03165(14) 0.01615(12) -0.00375(8) 0.00465(8) -0.00808(9)
O6 0.0485(19) 0.0313(19) 0.0201(16) -0.0031(14) 0.0066(14) -0.0097(16)
O3 0.0411(17) 0.0345(19) 0.0192(16) -0.0049(13) 0.0043(13) -0.0080(15)
O2 0.0359(17) 0.039(2) 0.0295(18) -0.0083(15) 0.0062(14) -0.0102(15)
O5 0.0417(17) 0.0300(18) 0.0206(16) -0.0041(13) 0.0065(13) -0.0083(15)
O4 0.0339(17) 0.052(2) 0.0183(16) -0.0086(15) 0.0050(13) -0.0152(16)
O1 0.0354(17) 0.039(2) 0.0323(18) 0.0012(15) 0.0020(14) -0.0106(16)
F4 0.072(2) 0.068(3) 0.065(2) -0.0107(19) -0.023(2) -0.009(2)
F10 0.046(2) 0.090(3) 0.109(4) 0.012(3) -0.011(2) 0.001(2)
F5 0.092(3) 0.052(2) 0.090(3) -0.021(2) -0.022(2) -0.001(2)
N1 0.0306(19) 0.039(2) 0.0207(19) -0.0031(17) 0.0051(16) -0.0070(18)
F9 0.082(3) 0.056(3) 0.103(3) -0.001(2) -0.012(2) 0.002(2)
N2 0.037(2) 0.040(3) 0.0209(19) -0.0088(17) 0.0037(16) -0.0059(19)
F8 0.095(3) 0.074(3) 0.067(3) -0.030(2) -0.003(2) 0.002(2)
F7 0.107(3) 0.097(3) 0.060(3) -0.018(2) -0.026(2) 0.000(3)
F11 0.094(3) 0.105(4) 0.062(3) 0.023(2) -0.002(2) 0.008(3)
C10 0.038(2) 0.036(3) 0.022(2) -0.005(2) 0.001(2) -0.014(2)
C24 0.061(3) 0.033(3) 0.034(3) -0.003(2) 0.010(3) -0.002(3)
C1 0.036(2) 0.042(3) 0.021(2) -0.011(2) 0.0024(19) -0.008(2)
C45 0.050(3) 0.044(3) 0.027(3) -0.008(2) 0.002(2) -0.006(3)
C22 0.037(2) 0.030(3) 0.027(2) -0.004(2) 0.002(2) -0.009(2)
C41 0.025(2) 0.046(3) 0.019(2) -0.009(2) 0.0010(17) -0.005(2)
C38 0.033(2) 0.069(4) 0.019(2) -0.010(2) 0.007(2) -0.014(3)
C39 0.038(3) 0.065(4) 0.026(3) -0.018(3) 0.007(2) -0.011(3)
C37 0.027(2) 0.053(3) 0.022(2) -0.003(2) 0.0064(18) -0.010(2)
C40 0.030(2) 0.054(3) 0.026(2) -0.015(2) 0.0053(19) -0.005(2)
C42 0.027(2) 0.046(3) 0.020(2) -0.007(2) 0.0043(18) -0.010(2)
C25 0.067(4) 0.039(3) 0.040(3) 0.007(2) 0.008(3) -0.010(3)
C34 0.036(2) 0.048(3) 0.026(2) -0.005(2) 0.006(2) -0.008(2)
C23 0.067(3) 0.034(3) 0.032(3) -0.007(2) 0.010(3) -0.014(3)
C36 0.043(3) 0.059(4) 0.019(2) 0.003(2) 0.003(2) -0.016(3)
C11 0.037(3) 0.063(4) 0.038(3) -0.019(3) 0.010(2) -0.020(3)
C35 0.047(3) 0.048(3) 0.028(3) 0.004(2) 0.000(2) -0.012(3)
C44 0.054(3) 0.041(3) 0.035(3) -0.013(2) -0.002(2) -0.001(3)
C27 0.075(4) 0.057(4) 0.039(3) 0.002(3) 0.009(3) 0.007(3)
C30 0.061(4) 0.042(3) 0.053(4) -0.001(3) 0.006(3) -0.007(3)
C43 0.043(3) 0.052(4) 0.037(3) -0.022(3) 0.000(2) -0.003(3)
C26 0.070(4) 0.056(4) 0.045(4) 0.005(3) 0.015(3) -0.002(3)
C12 0.036(3) 0.069(4) 0.043(3) -0.022(3) 0.018(2) -0.025(3)
C5 0.045(3) 0.046(4) 0.061(4) -0.007(3) -0.004(3) -0.009(3)
C13 0.031(3) 0.065(4) 0.037(3) 0.000(3) -0.003(2) -0.017(3)
C29 0.053(3) 0.036(3) 0.042(3) -0.003(2) 0.006(3) 0.000(3)
N1S 0.100(5) 0.067(4) 0.068(4) 0.006(3) -0.021(3) -0.023(4)
C3 0.028(2) 0.051(4) 0.051(3) -0.006(3) 0.010(2) -0.008(2)
C4 0.039(3) 0.052(4) 0.053(4) -0.003(3) -0.003(3) -0.010(3)
C6 0.043(3) 0.056(4) 0.049(4) -0.001(3) 0.001(3) -0.003(3)
C28 0.063(4) 0.044(4) 0.046(3) -0.009(3) 0.005(3) 0.004(3)
C18 0.050(2) 0.053(3) 0.061(3) -0.019(2) 0.023(2) -0.026(2)
C17 0.050(2) 0.053(3) 0.061(3) -0.019(2) 0.023(2) -0.026(2)
C9 0.052(4) 0.071(5) 0.059(4) 0.001(4) 0.002(3) -0.006(3)
C20 0.078(3) 0.056(3) 0.093(4) -0.023(3) 0.025(3) -0.022(3)
C2 0.038(3) 0.041(3) 0.056(4) 0.004(3) 0.012(3) -0.004(2)
C33 0.070(4) 0.068(5) 0.056(4) -0.015(4) -0.006(3) 0.002(4)
C8 0.048(3) 0.060(4) 0.053(4) -0.015(3) 0.011(3) -0.005(3)
C2S 0.064(4) 0.064(5) 0.063(4) 0.009(4) -0.017(3) -0.025(4)
C7 0.049(3) 0.069(5) 0.045(4) -0.004(3) -0.003(3) -0.006(3)
C31 0.057(4) 0.056(4) 0.074(5) 0.002(3) 0.010(3) -0.009(3)
C32 0.063(4) 0.062(5) 0.091(6) -0.011(4) -0.007(4) -0.013(4)
C16 0.073(3) 0.099(4) 0.059(3) -0.045(3) 0.033(2) -0.052(3)
C21 0.073(3) 0.099(4) 0.059(3) -0.045(3) 0.033(2) -0.052(3)
C15 0.063(4) 0.118(7) 0.058(4) -0.035(5) 0.021(4) -0.050(5)
C3S 0.065(4) 0.063(5) 0.077(5) 0.012(4) -0.007(4) -0.013(4)
C14 0.045(3) 0.104(6) 0.045(4) 0.004(4) 0.007(3) -0.011(4)
C19 0.078(3) 0.056(3) 0.093(4) -0.023(3) 0.025(3) -0.022(3)
C5S 0.076(5) 0.096(7) 0.089(6) -0.012(5) 0.000(4) -0.014(5)
C4S 0.073(5) 0.121(8) 0.066(5) -0.004(5) 0.008(4) -0.028(5)
N2S 0.176(10) 0.251(14) 0.118(8) 0.053(8) 0.001(7) -0.111(10)

loop_
_atom_type_symbol
_atom_type_description
_atom_type_scat_dispersion_real
_atom_type_scat_dispersion_imag
_atom_type_scat_source
C C 0.0033 0.0016 'International Tables Vol C Tables 4.2.6.8 and 6.1.1.4'
H H 0.0000 0.0000 'International Tables Vol C Tables 4.2.6.8 and 6.1.1.4'
Eu Eu -0.1578 3.6682 'International Tables Vol C Tables 4.2.6.8 and 6.1.1.4'
F F 0.0171 0.0103 'International Tables Vol C Tables 4.2.6.8 and 6.1.1.4'
N N 0.0061 0.0033 'International Tables Vol C Tables 4.2.6.8 and 6.1.1.4'
O O 0.0106 0.0060 'International Tables Vol C Tables 4.2.6.8 and 6.1.1.4'

loop_
_geom_angle_atom_site_label_1
_geom_angle_atom_site_label_2
_geom_angle_atom_site_label_3
_geom_angle
_geom_angle_site_symmetry_1
_geom_angle_site_symmetry_3
_geom_angle_publ_flag
O6 Eu1 O3 71.33(10) 2_566 2_566 ?
O6 Eu1 O2 124.73(11) 2_566 . ?
O6 Eu1 O4 91.03(11) 2_566 2_566 ?
O6 Eu1 O1 80.48(11) 2_566 . ?
O6 Eu1 N1 77.71(11) 2_566 . ?
O6 Eu1 N2 141.01(12) 2_566 . ?
O3 Eu1 O6 75.99(11) . 2_566 ?
O3 Eu1 O3 73.34(12) . 2_566 ?
O3 Eu1 O2 75.17(10) . . ?
O3 Eu1 O5 75.49(11) . . ?
O3 Eu1 O4 124.21(10) . 2_566 ?
O3 Eu1 O1 88.06(11) . . ?
O3 Eu1 N1 149.25(12) . . ?
O3 Eu1 N1 112.58(11) 2_566 . ?
O3 Eu1 N2 140.76(12) . . ?
O3 Eu1 N2 122.71(11) 2_566 . ?
O2 Eu1 O3 138.95(10) . 2_566 ?
O2 Eu1 N1 107.99(11) . . ?
O2 Eu1 N2 71.19(11) . . ?
O5 Eu1 O6 137.01(10) . 2_566 ?
O5 Eu1 O3 70.08(10) . 2_566 ?
O5 Eu1 O2 77.07(10) . . ?
O5 Eu1 O4 79.32(11) . 2_566 ?
O5 Eu1 O1 129.56(11) . . ?
O5 Eu1 N1 135.26(11) . . ?
O5 Eu1 N2 77.80(11) . . ?
O4 Eu1 O3 51.32(10) 2_566 2_566 ?
O4 Eu1 O2 143.87(11) 2_566 . ?
O4 Eu1 N1 71.67(11) 2_566 . ?
O4 Eu1 N2 77.38(11) 2_566 . ?
O1 Eu1 O3 149.12(11) . 2_566 ?
O1 Eu1 O2 52.56(11) . . ?
O1 Eu1 O4 143.71(11) . 2_566 ?
O1 Eu1 N1 72.05(11) . . ?
O1 Eu1 N2 87.27(12) . . ?
N2 Eu1 N1 63.30(12) . . ?
C22 O6 Eu1 136.0(3) . 2_566 ?
Eu1 O3 Eu1 106.66(12) . 2_566 ?
C10 O3 Eu1 91.3(3) . 2_566 ?
C10 O3 Eu1 158.2(3) . . ?
C1 O2 Eu1 88.3(3) . . ?
C22 O5 Eu1 137.2(3) . . ?
C10 O4 Eu1 96.6(3) . 2_566 ?
C1 O1 Eu1 95.5(3) . . ?
C42 N1 Eu1 119.2(3) . . ?
C34 N1 Eu1 123.1(3) . . ?
C34 N1 C42 117.7(4) . . ?
C45 N2 Eu1 121.7(3) . . ?
C45 N2 C41 117.6(4) . . ?
C41 N2 Eu1 120.6(3) . . ?
O3 C10 Eu1 62.6(2) . 2_566 ?
O3 C10 C11 118.0(4) . . ?
O4 C10 Eu1 58.1(2) . 2_566 ?
O4 C10 O3 120.0(4) . . ?
O4 C10 C11 121.9(4) . . ?
C11 C10 Eu1 172.5(4) . 2_566 ?
C25 C24 C23 119.6(5) . . ?
C25 C24 C29 120.5(5) . . ?
C29 C24 C23 119.9(5) . . ?
O2 C1 O1 123.4(4) . . ?
O2 C1 C2 120.9(5) . . ?
O1 C1 C2 115.6(4) . . ?
N2 C45 H45 117.9 . . ?
N2 C45 C44 124.2(5) . . ?
C44 C45 H45 117.9 . . ?
O6 C22 C23 117.4(4) . . ?
O5 C22 O6 126.6(4) . . ?
O5 C22 C23 116.0(4) . . ?
N2 C41 C40 122.2(5) . . ?
N2 C41 C42 118.3(4) . . ?
C40 C41 C42 119.4(4) . . ?
C39 C38 H38 119.7 . . ?
C39 C38 C37 120.7(5) . . ?
C37 C38 H38 119.7 . . ?
C38 C39 H39 119.0 . . ?
C38 C39 C40 122.1(5) . . ?
C40 C39 H39 119.0 . . ?
C42 C37 C38 119.5(5) . . ?
C36 C37 C38 122.7(5) . . ?
C36 C37 C42 117.8(4) . . ?
C41 C40 C39 118.8(5) . . ?
C43 C40 C41 118.0(5) . . ?
C43 C40 C39 123.2(5) . . ?
N1 C42 C41 118.4(4) . . ?
N1 C42 C37 122.2(5) . . ?
C37 C42 C41 119.5(4) . . ?
C24 C25 H25 119.7 . . ?
C24 C25 C26 120.5(6) . . ?
C26 C25 H25 119.7 . . ?
N1 C34 H34 118.0 . . ?
N1 C34 C35 123.9(5) . . ?
C35 C34 H34 118.0 . . ?
C24 C23 C22 114.3(4) . . ?
C24 C23 H23A 108.7 . . ?
C24 C23 H23B 108.7 . . ?
C22 C23 H23A 108.7 . . ?
C22 C23 H23B 108.7 . . ?
H23A C23 H23B 107.6 . . ?
C37 C36 H36 119.9 . . ?
C35 C36 C37 120.2(5) . . ?
C35 C36 H36 119.9 . . ?
C10 C11 H11A 108.6 . . ?
C10 C11 H11B 108.6 . . ?
C10 C11 C12 114.7(4) . . ?
H11A C11 H11B 107.6 . . ?
C12 C11 H11A 108.6 . . ?
C12 C11 H11B 108.6 . . ?
C34 C35 H35 120.9 . . ?
C36 C35 C34 118.1(5) . . ?
C36 C35 H35 120.9 . . ?
C45 C44 H44 120.7 . . ?
C43 C44 C45 118.6(5) . . ?
C43 C44 H44 120.7 . . ?
C26 C27 H27 120.0 . . ?
C26 C27 C28 120.1(6) . . ?
C28 C27 H27 120.0 . . ?
C29 C30 H30 119.4 . . ?
C31 C30 H30 119.4 . . ?
C31 C30 C29 121.2(6) . . ?
C40 C43 H43 120.4 . . ?
C44 C43 C40 119.3(5) . . ?
C44 C43 H43 120.4 . . ?
C25 C26 H26 119.6 . . ?
C27 C26 C25 120.9(6) . . ?
C27 C26 H26 119.6 . . ?
C13 C12 C11 120.2(5) . . ?
C13 C12 C17 121.5(6) . . ?
C17 C12 C11 118.3(6) . . ?
F5 C5 C4 118.1(5) . . ?
F5 C5 C6 121.6(6) . . ?
C4 C5 C6 120.3(6) . . ?
C12 C13 H13 120.8 . . ?
C12 C13 C14 118.4(6) . . ?
C14 C13 H13 120.8 . . ?
C24 C29 C30 123.6(5) . . ?
C24 C29 C28 118.5(5) . . ?
C30 C29 C28 117.9(6) . . ?
C4 C3 C2 121.7(5) . . ?
C4 C3 C8 114.8(5) . . ?
C8 C3 C2 123.5(5) . . ?
F4 C4 C5 118.2(5) . . ?
F4 C4 C3 118.2(5) . . ?
C3 C4 C5 123.6(6) . . ?
C5 C6 C9 124.7(6) . . ?
C5 C6 C7 117.1(6) . . ?
C7 C6 C9 118.2(6) . . ?
C27 C28 C29 119.5(6) . . ?
C27 C28 C33 121.8(6) . . ?
C33 C28 C29 118.6(6) . . ?
C17 C18 H18 120.1 . . ?
C19 C18 H18 120.1 . . ?
C19 C18 C17 119.9(7) . . ?
C12 C17 C18 122.9(6) . . ?
C12 C17 C16 118.9(6) . . ?
C18 C17 C16 118.2(6) . . ?
F10 C9 F9 106.2(6) . . ?
F10 C9 F11 106.5(6) . . ?
F10 C9 C6 113.1(6) . . ?
F9 C9 F11 105.4(6) . . ?
F9 C9 C6 113.6(6) . . ?
F11 C9 C6 111.4(6) . . ?
C21 C20 H20 118.9 . . ?
C19 C20 H20 118.9 . . ?
C19 C20 C21 122.1(7) . . ?
C1 C2 H2A 108.5 . . ?
C1 C2 H2B 108.5 . . ?
C3 C2 C1 115.2(4) . . ?
C3 C2 H2A 108.5 . . ?
C3 C2 H2B 108.5 . . ?
H2A C2 H2B 107.5 . . ?
C28 C33 H33 119.8 . . ?
C32 C33 C28 120.3(7) . . ?
C32 C33 H33 119.8 . . ?
F8 C8 C3 118.8(6) . . ?
F8 C8 C7 117.8(6) . . ?
C7 C8 C3 123.3(6) . . ?
N1S C2S C3S 178.6(8) . . ?
F7 C7 C6 120.6(6) . . ?
F7 C7 C8 118.6(6) . . ?
C8 C7 C6 120.9(6) . . ?
C30 C31 H31 119.7 . . ?
C30 C31 C32 120.6(6) . . ?
C32 C31 H31 119.7 . . ?
C33 C32 C31 121.4(7) . . ?
C33 C32 H32 119.3 . . ?
C31 C32 H32 119.3 . . ?
C21 C16 C17 117.4(7) . . ?
C21 C16 C15 125.5(7) . . ?
C15 C16 C17 117.1(6) . . ?
C20 C21 C16 120.1(7) . . ?
C20 C21 H21 120.0 . . ?
C16 C21 H21 120.0 . . ?
C16 C15 H15 118.3 . . ?
C14 C15 C16 123.4(7) . . ?
C14 C15 H15 118.3 . . ?
C2S C3S H3SA 109.5 . . ?
C2S C3S H3SB 109.5 . . ?
C2S C3S H3SC 109.5 . . ?
H3SA C3S H3SB 109.5 . . ?
H3SA C3S H3SC 109.5 . . ?
H3SB C3S H3SC 109.5 . . ?
C13 C14 H14 119.7 . . ?
C15 C14 C13 120.6(7) . . ?
C15 C14 H14 119.7 . . ?
C18 C19 H19 118.9 . . ?
C20 C19 C18 122.3(8) . . ?
C20 C19 H19 118.9 . . ?
H5SA C5S H5SB 109.5 . . ?
H5SA C5S H5SC 109.5 . . ?
H5SB C5S H5SC 109.5 . . ?
C4S C5S H5SA 109.5 . . ?
C4S C5S H5SB 109.5 . . ?
C4S C5S H5SC 109.5 . . ?
N2S C4S C5S 177.0(13) . . ?

loop_
_geom_bond_atom_site_label_1
_geom_bond_atom_site_label_2
_geom_bond_distance
_geom_bond_site_symmetry_2
_geom_bond_publ_flag
Eu1 O6 2.382(3) 2_566 ?
Eu1 O3 2.351(3) . ?
Eu1 O3 2.572(3) 2_566 ?
Eu1 O2 2.568(3) . ?
Eu1 O5 2.372(3) . ?
Eu1 O4 2.475(3) 2_566 ?
Eu1 O1 2.405(3) . ?
Eu1 N1 2.613(4) . ?
Eu1 N2 2.589(4) . ?
O6 C22 1.259(5) . ?
O3 C10 1.276(5) . ?
O2 C1 1.245(6) . ?
O5 C22 1.258(5) . ?
O4 C10 1.249(5) . ?
O1 C1 1.260(6) . ?
F4 C4 1.353(6) . ?
F10 C9 1.325(7) . ?
F5 C5 1.332(7) . ?
N1 C42 1.373(6) . ?
N1 C34 1.316(6) . ?
F9 C9 1.326(8) . ?
N2 C45 1.319(6) . ?
N2 C41 1.357(6) . ?
F8 C8 1.361(7) . ?
F7 C7 1.339(7) . ?
F11 C9 1.341(7) . ?
C10 C11 1.502(6) . ?
C24 C25 1.377(7) . ?
C24 C23 1.516(7) . ?
C24 C29 1.423(8) . ?
C1 C2 1.532(6) . ?
C45 H45 0.9500 . ?
C45 C44 1.392(7) . ?
C22 C23 1.518(7) . ?
C41 C40 1.418(6) . ?
C41 C42 1.433(7) . ?
C38 H38 0.9500 . ?
C38 C39 1.342(7) . ?
C38 C37 1.425(7) . ?
C39 H39 0.9500 . ?
C39 C40 1.428(7) . ?
C37 C42 1.419(6) . ?
C37 C36 1.395(7) . ?
C40 C43 1.391(7) . ?
C25 H25 0.9500 . ?
C25 C26 1.410(8) . ?
C34 H34 0.9500 . ?
C34 C35 1.419(7) . ?
C23 H23A 0.9900 . ?
C23 H23B 0.9900 . ?
C36 H36 0.9500 . ?
C36 C35 1.371(7) . ?
C11 H11A 0.9900 . ?
C11 H11B 0.9900 . ?
C11 C12 1.533(7) . ?
C35 H35 0.9500 . ?
C44 H44 0.9500 . ?
C44 C43 1.379(7) . ?
C27 H27 0.9500 . ?
C27 C26 1.371(9) . ?
C27 C28 1.419(8) . ?
C30 H30 0.9500 . ?
C30 C29 1.424(8) . ?
C30 C31 1.346(8) . ?
C43 H43 0.9500 . ?
C26 H26 0.9500 . ?
C12 C13 1.363(8) . ?
C12 C17 1.412(8) . ?
C5 C4 1.377(8) . ?
C5 C6 1.378(8) . ?
C13 H13 0.9500 . ?
C13 C14 1.478(9) . ?
C29 C28 1.436(8) . ?
N1S C2S 1.147(8) . ?
C3 C4 1.370(8) . ?
C3 C2 1.513(7) . ?
C3 C8 1.376(8) . ?
C6 C9 1.498(9) . ?
C6 C7 1.381(9) . ?
C28 C33 1.428(9) . ?
C18 H18 0.9500 . ?
C18 C17 1.433(9) . ?
C18 C19 1.347(8) . ?
C17 C16 1.449(9) . ?
C20 H20 0.9500 . ?
C20 C21 1.362(10) . ?
C20 C19 1.338(10) . ?
C2 H2A 0.9900 . ?
C2 H2B 0.9900 . ?
C33 H33 0.9500 . ?
C33 C32 1.343(9) . ?
C8 C7 1.366(8) . ?
C2S C3S 1.460(9) . ?
C31 H31 0.9500 . ?
C31 C32 1.403(10) . ?
C32 H32 0.9500 . ?
C16 C21 1.427(10) . ?
C16 C15 1.427(11) . ?
C21 H21 0.9500 . ?
C15 H15 0.9500 . ?
C15 C14 1.285(10) . ?
C3S H3SA 0.9800 . ?
C3S H3SB 0.9800 . ?
C3S H3SC 0.9800 . ?
C14 H14 0.9500 . ?
C19 H19 0.9500 . ?
C5S H5SA 0.9800 . ?
C5S H5SB 0.9800 . ?
C5S H5SC 0.9800 . ?
C5S C4S 1.444(11) . ?
C4S N2S 1.141(11) . ?

loop_
_geom_torsion_atom_site_label_1
_geom_torsion_atom_site_label_2
_geom_torsion_atom_site_label_3
_geom_torsion_atom_site_label_4
_geom_torsion
_geom_torsion_site_symmetry_1
_geom_torsion_site_symmetry_2
_geom_torsion_site_symmetry_3
_geom_torsion_site_symmetry_4
_geom_torsion_publ_flag
Eu1 O6 C22 O5 -4.0(8) 2_566 . . . ?
Eu1 O6 C22 C23 176.8(3) 2_566 . . . ?
Eu1 O3 C10 Eu1 145.9(8) . . . 2_566 ?
Eu1 O3 C10 O4 154.8(6) . . . . ?
Eu1 O3 C10 O4 8.8(5) 2_566 . . . ?
Eu1 O3 C10 C11 -25.6(11) . . . . ?
Eu1 O3 C10 C11 -171.5(4) 2_566 . . . ?
Eu1 O2 C1 O1 4.5(5) . . . . ?
Eu1 O2 C1 C2 -173.8(4) . . . . ?
Eu1 O5 C22 O6 21.5(8) . . . . ?
Eu1 O5 C22 C23 -159.3(3) . . . . ?
Eu1 O4 C10 O3 -9.2(5) 2_566 . . . ?
Eu1 O4 C10 C11 171.1(4) 2_566 . . . ?
Eu1 O1 C1 O2 -4.8(5) . . . . ?
Eu1 O1 C1 C2 173.6(4) . . . . ?
Eu1 N1 C42 C41 3.4(5) . . . . ?
Eu1 N1 C42 C37 -177.3(3) . . . . ?
Eu1 N1 C34 C35 176.9(4) . . . . ?
Eu1 N2 C45 C44 -178.4(4) . . . . ?
Eu1 N2 C41 C40 177.5(3) . . . . ?
Eu1 N2 C41 C42 -3.6(5) . . . . ?
O6 C22 C23 C24 -40.4(7) . . . . ?
O3 C10 C11 C12 173.2(4) . . . . ?
O2 C1 C2 C3 -12.0(7) . . . . ?
O5 C22 C23 C24 140.3(5) . . . . ?
O4 C10 C11 C12 -7.2(8) . . . . ?
O1 C1 C2 C3 169.6(4) . . . . ?
F5 C5 C4 F4 -1.2(8) . . . . ?
F5 C5 C4 C3 -178.9(5) . . . . ?
F5 C5 C6 C9 1.5(9) . . . . ?
F5 C5 C6 C7 179.2(5) . . . . ?
N1 C34 C35 C36 0.6(8) . . . . ?
N2 C45 C44 C43 1.4(8) . . . . ?
N2 C41 C40 C39 179.6(4) . . . . ?
N2 C41 C40 C43 0.4(7) . . . . ?
N2 C41 C42 N1 0.0(6) . . . . ?
N2 C41 C42 C37 -179.2(4) . . . . ?
F8 C8 C7 F7 -0.1(9) . . . . ?
F8 C8 C7 C6 -179.5(5) . . . . ?
C10 C11 C12 C13 107.5(6) . . . . ?
C10 C11 C12 C17 -72.3(6) . . . . ?
C24 C25 C26 C27 0.9(9) . . . . ?
C24 C29 C28 C27 2.2(8) . . . . ?
C24 C29 C28 C33 179.6(5) . . . . ?
C45 N2 C41 C40 -0.1(7) . . . . ?
C45 N2 C41 C42 178.9(4) . . . . ?
C45 C44 C43 C40 -0.9(8) . . . . ?
C41 N2 C45 C44 -0.9(8) . . . . ?
C41 C40 C43 C44 0.1(7) . . . . ?
C38 C39 C40 C41 -1.3(7) . . . . ?
C38 C39 C40 C43 177.8(5) . . . . ?
C38 C37 C42 N1 -178.9(4) . . . . ?
C38 C37 C42 C41 0.3(6) . . . . ?
C38 C37 C36 C35 177.9(5) . . . . ?
C39 C38 C37 C42 -0.9(7) . . . . ?
C39 C38 C37 C36 -180.0(5) . . . . ?
C39 C40 C43 C44 -179.1(5) . . . . ?
C37 C38 C39 C40 1.4(7) . . . . ?
C37 C36 C35 C34 0.8(7) . . . . ?
C40 C41 C42 N1 179.0(4) . . . . ?
C40 C41 C42 C37 -0.2(6) . . . . ?
C42 N1 C34 C35 -1.6(7) . . . . ?
C42 C41 C40 C39 0.7(7) . . . . ?
C42 C41 C40 C43 -178.5(4) . . . . ?
C42 C37 C36 C35 -1.2(7) . . . . ?
C25 C24 C23 C22 119.3(6) . . . . ?
C25 C24 C29 C30 177.9(5) . . . . ?
C25 C24 C29 C28 -2.0(8) . . . . ?
C34 N1 C42 C41 -178.1(4) . . . . ?
C34 N1 C42 C37 1.1(6) . . . . ?
C23 C24 C25 C26 -179.6(5) . . . . ?
C23 C24 C29 C30 -1.9(8) . . . . ?
C23 C24 C29 C28 178.1(5) . . . . ?
C36 C37 C42 N1 0.2(7) . . . . ?
C36 C37 C42 C41 179.4(4) . . . . ?
C11 C12 C13 C14 -179.1(4) . . . . ?
C11 C12 C17 C18 2.0(7) . . . . ?
C11 C12 C17 C16 -179.0(4) . . . . ?
C27 C28 C33 C32 177.0(6) . . . . ?
C30 C29 C28 C27 -177.8(5) . . . . ?
C30 C29 C28 C33 -0.4(8) . . . . ?
C30 C31 C32 C33 0.7(11) . . . . ?
C26 C27 C28 C29 -0.9(9) . . . . ?
C26 C27 C28 C33 -178.2(6) . . . . ?
C12 C13 C14 C15 -2.8(8) . . . . ?
C12 C17 C16 C21 179.7(5) . . . . ?
C12 C17 C16 C15 -1.2(8) . . . . ?
C5 C6 C9 F10 110.8(7) . . . . ?
C5 C6 C9 F9 -10.4(9) . . . . ?
C5 C6 C9 F11 -129.3(7) . . . . ?
C5 C6 C7 F7 -178.0(5) . . . . ?
C5 C6 C7 C8 1.4(9) . . . . ?
C13 C12 C17 C18 -177.7(5) . . . . ?
C13 C12 C17 C16 1.2(7) . . . . ?
C29 C24 C25 C26 0.5(9) . . . . ?
C29 C24 C23 C22 -60.8(6) . . . . ?
C29 C30 C31 C32 -1.5(10) . . . . ?
C29 C28 C33 C32 -0.3(9) . . . . ?
C3 C8 C7 F7 177.1(5) . . . . ?
C3 C8 C7 C6 -2.4(10) . . . . ?
C4 C5 C6 C9 -178.5(6) . . . . ?
C4 C5 C6 C7 -0.8(9) . . . . ?
C4 C3 C2 C1 83.3(6) . . . . ?
C4 C3 C8 F8 179.6(5) . . . . ?
C4 C3 C8 C7 2.5(8) . . . . ?
C6 C5 C4 F4 178.8(5) . . . . ?
C6 C5 C4 C3 1.1(9) . . . . ?
C28 C27 C26 C25 -0.7(9) . . . . ?
C28 C33 C32 C31 0.2(11) . . . . ?
C18 C17 C16 C21 -1.3(8) . . . . ?
C18 C17 C16 C15 177.8(5) . . . . ?
C17 C12 C13 C14 0.7(7) . . . . ?
C17 C18 C19 C20 1.9(10) . . . . ?
C17 C16 C21 C20 0.3(9) . . . . ?
C17 C16 C15 C14 -0.8(9) . . . . ?
C9 C6 C7 F7 -0.2(9) . . . . ?
C9 C6 C7 C8 179.3(6) . . . . ?
C2 C3 C4 F4 -2.0(7) . . . . ?
C2 C3 C4 C5 175.7(5) . . . . ?
C2 C3 C8 F8 2.1(8) . . . . ?
C2 C3 C8 C7 -175.0(5) . . . . ?
C8 C3 C4 F4 -179.5(5) . . . . ?
C8 C3 C4 C5 -1.8(8) . . . . ?
C8 C3 C2 C1 -99.4(6) . . . . ?
C7 C6 C9 F10 -66.9(8) . . . . ?
C7 C6 C9 F9 171.9(5) . . . . ?
C7 C6 C9 F11 53.0(8) . . . . ?
C31 C30 C29 C24 -178.7(6) . . . . ?
C31 C30 C29 C28 1.3(9) . . . . ?
C16 C15 C14 C13 2.8(10) . . . . ?
C21 C20 C19 C18 -3.0(11) . . . . ?
C21 C16 C15 C14 178.1(6) . . . . ?
C15 C16 C21 C20 -178.6(6) . . . . ?
C19 C18 C17 C12 179.2(5) . . . . ?
C19 C18 C17 C16 0.2(8) . . . . ?
C19 C20 C21 C16 1.8(10) . . . . ?
